data_2225848
loop_
_publ_author_name
'Lv, Wei'
'Wang, Kang'
'Zhang, Daopeng'
'Jiang, Jianzhuang'
'Zhang, Xiaomei'

_publ_section_title
;
 3,3'-(<i>m</i>-Phenylenedioxy)diphthalonitrile
;
_journal_coeditor_code HB5363
_journal_issue 5
_journal_name_full 'Acta Crystallographica Section E'
_journal_page_first o1011
_journal_paper_doi 10.1107/S1600536810011578
_journal_volume 66
_journal_year 2010
_chemical_formula_iupac 'C22 H10 N4 O2'
_chemical_formula_moiety 'C22 H10 N4 O2'
_chemical_formula_sum 'C22 H10 N4 O2'
_chemical_formula_weight 362.34
_chemical_name_systematic
;
3,3'-(<i>m</i>-Phenylenedioxy)diphthalonitrile
;
_space_group_IT_number 15
_symmetry_cell_setting monoclinic
_symmetry_space_group_name_Hall '-C 2yc'
_symmetry_space_group_name_H-M 'C 1 2/c 1'
_atom_sites_solution_hydrogens geom
_atom_sites_solution_primary direct
_atom_sites_solution_secondary difmap
_audit_creation_method SHELXL-97
_cell_angle_alpha 90.00
_cell_angle_beta 109.911(6)
_cell_angle_gamma 90.00
_cell_formula_units_Z 8
_cell_length_a 15.668(3)
_cell_length_b 12.722(3)
_cell_length_c 19.004(5)
_cell_measurement_reflns_used 4716
_cell_measurement_temperature 298(2)
_cell_measurement_theta_max 27.43
_cell_measurement_theta_min 2.62
_cell_volume 3561.6(14)
_computing_cell_refinement 'SAINT (Siemens, 1996)'
_computing_data_collection 'SMART (Siemens, 1996)'
_computing_data_reduction 'SAINT (Siemens, 1996)'
_computing_molecular_graphics 'SHELXTL (Sheldrick, 2008)'
_computing_publication_material 'SHELXTL (Sheldrick, 2008)'
_computing_structure_refinement 'SHELXL97 (Sheldrick, 2008)'
_computing_structure_solution 'SHELXS97 (Sheldrick, 2008)'
_diffrn_ambient_temperature 298(2)
_diffrn_measured_fraction_theta_full 0.971
_diffrn_measured_fraction_theta_max 0.971
_diffrn_measurement_device_type 'Bruker SMART 1000 CCD'
_diffrn_measurement_method \w
_diffrn_radiation_monochromator graphite
_diffrn_radiation_source 'fine-focus sealed tube'
_diffrn_radiation_type MoK\a
_diffrn_radiation_wavelength 0.71073
_diffrn_reflns_av_R_equivalents 0.0343
_diffrn_reflns_av_sigmaI/netI 0.0378
_diffrn_reflns_limit_h_max 20
_diffrn_reflns_limit_h_min -14
_diffrn_reflns_limit_k_max 15
_diffrn_reflns_limit_k_min -15
_diffrn_reflns_limit_l_max 23
_diffrn_reflns_limit_l_min -24
_diffrn_reflns_number 10307
_diffrn_reflns_theta_full 27.55
_diffrn_reflns_theta_max 27.55
_diffrn_reflns_theta_min 2.12
_exptl_absorpt_coefficient_mu 0.090
_exptl_absorpt_correction_T_max 0.991
_exptl_absorpt_correction_T_min 0.982
_exptl_absorpt_correction_type multi-scan
_exptl_absorpt_process_details '(SADABS; Siemens, 1996)'
_exptl_crystal_colour yellow
_exptl_crystal_density_diffrn 1.351
_exptl_crystal_density_method 'not measured'
_exptl_crystal_description rod
_exptl_crystal_F_000 1488
_exptl_crystal_size_max 0.20
_exptl_crystal_size_mid 0.15
_exptl_crystal_size_min 0.10
_refine_diff_density_max 0.197
_refine_diff_density_min -0.158
_refine_ls_extinction_coef 0.0032(4)
_refine_ls_extinction_expression Fc^*^=kFc[1+0.001xFc^2^\l^3^/sin(2\q)]^-1/4^
_refine_ls_extinction_method 'SHELXL97 (Sheldrick, 2008)'
_refine_ls_goodness_of_fit_ref 1.034
_refine_ls_hydrogen_treatment constr
_refine_ls_matrix_type full
_refine_ls_number_parameters 254
_refine_ls_number_reflns 3992
_refine_ls_number_restraints 0
_refine_ls_restrained_S_all 1.034
_refine_ls_R_factor_all 0.0503
_refine_ls_R_factor_gt 0.0387
_refine_ls_shift/su_max 0.000
_refine_ls_shift/su_mean 0.000
_refine_ls_structure_factor_coef Fsqd
_refine_ls_weighting_details 'calc w=1/[\s^2^(Fo^2^)+(0.0506P)^2^+1.0114P] where P=(Fo^2^+2Fc^2^)/3'
_refine_ls_weighting_scheme calc
_refine_ls_wR_factor_gt 0.1014
_refine_ls_wR_factor_ref 0.1112
_reflns_number_gt 3145
_reflns_number_total 3992
_reflns_threshold_expression I>2\s(I)
_cod_data_source_file hb5363.cif
_cod_data_source_block I
_cod_original_cell_volume 3561.7(14)
_cod_original_sg_symbol_H-M 'C 2/c'
_cod_database_code 2225848
_cod_database_fobs_code 2225848

loop_
_symmetry_equiv_pos_as_xyz
'x, y, z'
'-x, y, -z+1/2'
'x+1/2, y+1/2, z'
'-x+1/2, y+1/2, -z+1/2'
'-x, -y, -z'
'x, -y, z-1/2'
'-x+1/2, -y+1/2, -z'
'x+1/2, -y+1/2, z-1/2'

loop_
_atom_site_type_symbol
_atom_site_label
_atom_site_fract_x
_atom_site_fract_y
_atom_site_fract_z
_atom_site_U_iso_or_equiv
_atom_site_adp_type
_atom_site_calc_flag
_atom_site_refinement_flags
_atom_site_occupancy
_atom_site_disorder_assembly
_atom_site_disorder_group
C C2 0.24878(8) 0.23670(11) 0.58469(7) 0.0496(3) Uani d . 1 . .
O O1 0.41988(6) 0.16069(8) 0.64684(5) 0.0597(3) Uani d . 1 . .
O O2 0.73624(5) 0.20407(7) 0.70914(6) 0.0582(3) Uani d . 1 . .
C C9 0.49526(7) 0.15184(9) 0.62398(7) 0.0425(3) Uani d . 1 . .
C C10 0.57791(7) 0.17608(9) 0.67719(7) 0.0437(3) Uani d . 1 . .
H H10 0.5826 0.1926 0.7260 0.052 Uiso calc R 1 . .
C C20 0.88271(8) 0.16165(10) 0.78616(7) 0.0438(3) Uani d . 1 . .
C C11 0.65301(7) 0.17492(9) 0.65542(7) 0.0459(3) Uani d . 1 . .
C C14 0.48704(8) 0.12738(10) 0.55183(7) 0.0474(3) Uani d . 1 . .
H H14 0.4308 0.1110 0.5168 0.057 Uiso calc R 1 . .
C C3 0.26451(7) 0.12567(10) 0.58820(6) 0.0420(3) Uani d . 1 . .
C C4 0.19286(7) 0.05388(10) 0.56020(6) 0.0443(3) Uani d . 1 . .
C C15 0.79734(7) 0.12689(9) 0.74065(7) 0.0448(3) Uani d . 1 . .
C C12 0.64815(9) 0.15132(11) 0.58405(8) 0.0554(3) Uani d . 1 . .
H H12 0.7000 0.1512 0.5707 0.067 Uiso calc R 1 . .
N N3 0.23572(10) 0.32515(11) 0.58276(8) 0.0727(4) Uani d . 1 . .
C C21 0.90124(8) 0.27171(11) 0.79679(8) 0.0535(3) Uani d . 1 . .
C C8 0.35196(8) 0.08751(11) 0.61986(7) 0.0466(3) Uani d . 1 . .
C C16 0.77924(9) 0.02090(10) 0.73059(8) 0.0558(3) Uani d . 1 . .
H H16 0.7222 -0.0022 0.7005 0.067 Uiso calc R 1 . .
C C5 0.20892(9) -0.05263(11) 0.56674(8) 0.0528(3) Uani d . 1 . .
H H5 0.1612 -0.1000 0.5485 0.063 Uiso calc R 1 . .
C C19 0.95031(8) 0.08725(11) 0.82021(7) 0.0499(3) Uani d . 1 . .
C C13 0.56427(9) 0.12762(11) 0.53235(8) 0.0543(3) Uani d . 1 . .
H H13 0.5597 0.1115 0.4835 0.065 Uiso calc R 1 . .
N N2 1.11044(8) 0.15377(13) 0.89675(8) 0.0774(4) Uani d . 1 . .
C C1 0.10262(8) 0.09249(11) 0.52163(8) 0.0524(3) Uani d . 1 . .
C C6 0.29672(9) -0.08846(11) 0.60074(8) 0.0585(3) Uani d . 1 . .
H H6 0.3077 -0.1604 0.6061 0.070 Uiso calc R 1 . .
C C18 0.93170(10) -0.01859(12) 0.80996(8) 0.0630(4) Uani d . 1 . .
H H18 0.9762 -0.0681 0.8328 0.076 Uiso calc R 1 . .
C C17 0.84594(11) -0.05017(12) 0.76525(9) 0.0661(4) Uani d . 1 . .
H H17 0.8332 -0.1216 0.7585 0.079 Uiso calc R 1 . .
C C22 1.03960(9) 0.12385(12) 0.86413(8) 0.0577(4) Uani d . 1 . .
N N4 0.03136(8) 0.12171(11) 0.48961(8) 0.0725(4) Uani d . 1 . .
C C7 0.36803(9) -0.01905(12) 0.62679(8) 0.0564(3) Uani d . 1 . .
H H7 0.4269 -0.0441 0.6490 0.068 Uiso calc R 1 . .
N N1 0.91780(9) 0.35902(11) 0.80612(9) 0.0809(4) Uani d . 1 . .

loop_
_atom_site_aniso_label
_atom_site_aniso_U_11
_atom_site_aniso_U_22
_atom_site_aniso_U_33
_atom_site_aniso_U_12
_atom_site_aniso_U_13
_atom_site_aniso_U_23
C2 0.0399(6) 0.0575(8) 0.0501(7) -0.0042(6) 0.0137(5) -0.0057(6)
O1 0.0322(4) 0.0797(7) 0.0681(6) -0.0119(4) 0.0181(4) -0.0269(5)
O2 0.0293(4) 0.0448(5) 0.0869(7) -0.0052(3) 0.0020(4) -0.0088(4)
C9 0.0287(5) 0.0456(6) 0.0512(7) -0.0002(4) 0.0111(5) -0.0022(5)
C10 0.0347(6) 0.0455(6) 0.0463(6) -0.0043(5) 0.0080(5) -0.0018(5)
C20 0.0333(6) 0.0515(7) 0.0468(6) -0.0069(5) 0.0137(5) -0.0004(5)
C11 0.0286(5) 0.0389(6) 0.0635(8) -0.0048(4) 0.0071(5) -0.0023(5)
C14 0.0357(6) 0.0514(7) 0.0482(7) -0.0012(5) 0.0056(5) -0.0031(5)
C3 0.0334(5) 0.0526(7) 0.0406(6) -0.0027(5) 0.0134(5) -0.0007(5)
C4 0.0323(6) 0.0554(7) 0.0442(6) -0.0035(5) 0.0117(5) 0.0026(5)
C15 0.0326(5) 0.0463(7) 0.0540(7) -0.0043(5) 0.0129(5) -0.0004(5)
C12 0.0422(7) 0.0545(7) 0.0764(9) -0.0084(6) 0.0290(6) -0.0085(7)
N3 0.0745(9) 0.0599(8) 0.0802(9) 0.0003(7) 0.0219(7) -0.0093(6)
C21 0.0306(6) 0.0589(8) 0.0642(8) -0.0086(5) 0.0076(5) -0.0030(6)
C8 0.0313(5) 0.0621(8) 0.0462(6) -0.0049(5) 0.0128(5) -0.0072(5)
C16 0.0443(7) 0.0484(7) 0.0661(8) -0.0098(6) 0.0077(6) 0.0010(6)
C5 0.0432(7) 0.0544(8) 0.0602(8) -0.0089(6) 0.0168(6) 0.0020(6)
C19 0.0383(6) 0.0640(8) 0.0453(6) -0.0011(6) 0.0116(5) 0.0054(6)
C13 0.0537(7) 0.0589(8) 0.0534(7) -0.0065(6) 0.0223(6) -0.0070(6)
N2 0.0416(7) 0.1071(11) 0.0731(8) -0.0068(7) 0.0059(6) 0.0123(8)
C1 0.0369(6) 0.0569(8) 0.0581(7) -0.0078(6) 0.0094(6) 0.0031(6)
C6 0.0523(8) 0.0527(8) 0.0718(9) 0.0046(6) 0.0229(7) 0.0087(7)
C18 0.0578(8) 0.0600(9) 0.0630(8) 0.0099(7) 0.0098(7) 0.0136(7)
C17 0.0674(9) 0.0459(7) 0.0737(9) -0.0043(6) 0.0093(8) 0.0075(7)
C22 0.0395(7) 0.0768(10) 0.0532(7) 0.0029(6) 0.0111(6) 0.0111(7)
N4 0.0399(6) 0.0705(8) 0.0914(10) -0.0021(6) 0.0018(6) 0.0083(7)
C7 0.0360(6) 0.0694(9) 0.0617(8) 0.0092(6) 0.0140(6) 0.0056(7)
N1 0.0538(7) 0.0594(8) 0.1145(12) -0.0151(6) 0.0094(8) -0.0088(8)

loop_
_atom_type_symbol
_atom_type_description
_atom_type_scat_dispersion_real
_atom_type_scat_dispersion_imag
_atom_type_scat_source
C C 0.0033 0.0016 'International Tables Vol C Tables 4.2.6.8 and 6.1.1.4'
H H 0.0000 0.0000 'International Tables Vol C Tables 4.2.6.8 and 6.1.1.4'
N N 0.0061 0.0033 'International Tables Vol C Tables 4.2.6.8 and 6.1.1.4'
O O 0.0106 0.0060 'International Tables Vol C Tables 4.2.6.8 and 6.1.1.4'

loop_
_geom_angle_atom_site_label_1
_geom_angle_atom_site_label_2
_geom_angle_atom_site_label_3
_geom_angle_site_symmetry_1
_geom_angle_site_symmetry_3
_geom_angle
_geom_angle_publ_flag
N3 C2 C3 . . 178.96(15) ?
C8 O1 C9 . . 117.33(9) ?
C15 O2 C11 . . 118.00(9) ?
C14 C9 C10 . . 121.99(11) ?
C14 C9 O1 . . 121.98(10) ?
C10 C9 O1 . . 115.89(11) ?
C11 C10 C9 . . 117.60(11) ?
C11 C10 H10 . . 121.2 ?
C9 C10 H10 . . 121.2 ?
C15 C20 C19 . . 119.07(12) ?
C15 C20 C21 . . 120.25(11) ?
C19 C20 C21 . . 120.67(11) ?
C12 C11 C10 . . 122.52(11) ?
C12 C11 O2 . . 120.25(11) ?
C10 C11 O2 . . 117.16(11) ?
C9 C14 C13 . . 118.43(11) ?
C9 C14 H14 . . 120.8 ?
C13 C14 H14 . . 120.8 ?
C8 C3 C4 . . 118.83(12) ?
C8 C3 C2 . . 119.73(11) ?
C4 C3 C2 . . 121.43(10) ?
C5 C4 C3 . . 120.56(11) ?
C5 C4 C1 . . 119.98(11) ?
C3 C4 C1 . . 119.41(12) ?
O2 C15 C16 . . 124.39(11) ?
O2 C15 C20 . . 115.27(10) ?
C16 C15 C20 . . 120.34(11) ?
C11 C12 C13 . . 118.21(12) ?
C11 C12 H12 . . 120.9 ?
C13 C12 H12 . . 120.9 ?
N1 C21 C20 . . 178.61(16) ?
O1 C8 C7 . . 122.54(11) ?
O1 C8 C3 . . 116.79(12) ?
C7 C8 C3 . . 120.59(11) ?
C17 C16 C15 . . 119.49(12) ?
C17 C16 H16 . . 120.3 ?
C15 C16 H16 . . 120.3 ?
C4 C5 C6 . . 119.28(12) ?
C4 C5 H5 . . 120.4 ?
C6 C5 H5 . . 120.4 ?
C18 C19 C20 . . 120.26(12) ?
C18 C19 C22 . . 121.00(13) ?
C20 C19 C22 . . 118.73(13) ?
C12 C13 C14 . . 121.25(12) ?
C12 C13 H13 . . 119.4 ?
C14 C13 H13 . . 119.4 ?
N4 C1 C4 . . 178.29(16) ?
C7 C6 C5 . . 120.85(13) ?
C7 C6 H6 . . 119.6 ?
C5 C6 H6 . . 119.6 ?
C19 C18 C17 . . 119.06(13) ?
C19 C18 H18 . . 120.5 ?
C17 C18 H18 . . 120.5 ?
C16 C17 C18 . . 121.77(14) ?
C16 C17 H17 . . 119.1 ?
C18 C17 H17 . . 119.1 ?
N2 C22 C19 . . 177.82(15) ?
C8 C7 C6 . . 119.83(12) ?
C8 C7 H7 . . 120.1 ?
C6 C7 H7 . . 120.1 ?

loop_
_geom_bond_atom_site_label_1
_geom_bond_atom_site_label_2
_geom_bond_site_symmetry_2
_geom_bond_distance
_geom_bond_publ_flag
C2 N3 . 1.1421(19) ?
C2 C3 . 1.4315(19) ?
O1 C8 . 1.3750(15) ?
O1 C9 . 1.3949(14) ?
O2 C15 . 1.3596(15) ?
O2 C11 . 1.4048(14) ?
C9 C14 . 1.3686(17) ?
C9 C10 . 1.3795(16) ?
C10 C11 . 1.3740(16) ?
C10 H10 . 0.9300 ?
C20 C15 . 1.3946(16) ?
C20 C19 . 1.4035(18) ?
C20 C21 . 1.4303(19) ?
C11 C12 . 1.3657(19) ?
C14 C13 . 1.3808(18) ?
C14 H14 . 0.9300 ?
C3 C8 . 1.3834(16) ?
C3 C4 . 1.4038(16) ?
C4 C5 . 1.3761(19) ?
C4 C1 . 1.4393(17) ?
C15 C16 . 1.3777(18) ?
C12 C13 . 1.3798(19) ?
C12 H12 . 0.9300 ?
C21 N1 . 1.1406(19) ?
C8 C7 . 1.377(2) ?
C16 C17 . 1.369(2) ?
C16 H16 . 0.9300 ?
C5 C6 . 1.3828(19) ?
C5 H5 . 0.9300 ?
C19 C18 . 1.377(2) ?
C19 C22 . 1.4406(18) ?
C13 H13 . 0.9300 ?
N2 C22 . 1.1369(18) ?
C1 N4 . 1.1368(16) ?
C6 C7 . 1.377(2) ?
C6 H6 . 0.9300 ?
C18 C17 . 1.382(2) ?
C18 H18 . 0.9300 ?
C17 H17 . 0.9300 ?
C7 H7 . 0.9300 ?

loop_
_geom_torsion_atom_site_label_1
_geom_torsion_atom_site_label_2
_geom_torsion_atom_site_label_3
_geom_torsion_atom_site_label_4
_geom_torsion_site_symmetry_1
_geom_torsion_site_symmetry_2
_geom_torsion_site_symmetry_3
_geom_torsion_site_symmetry_4
_geom_torsion
_geom_torsion_publ_flag
C8 O1 C9 C14 . . . . 41.14(17) ?
C8 O1 C9 C10 . . . . -143.02(12) ?
C14 C9 C10 C11 . . . . -0.04(18) ?
O1 C9 C10 C11 . . . . -175.87(11) ?
C9 C10 C11 C12 . . . . 0.24(18) ?
C9 C10 C11 O2 . . . . 177.36(10) ?
C15 O2 C11 C12 . . . . -77.49(16) ?
C15 O2 C11 C10 . . . . 105.33(13) ?
C10 C9 C14 C13 . . . . -0.24(19) ?
O1 C9 C14 C13 . . . . 175.35(12) ?
C8 C3 C4 C5 . . . . 2.48(17) ?
C2 C3 C4 C5 . . . . -177.43(11) ?
C8 C3 C4 C1 . . . . -174.92(11) ?
C2 C3 C4 C1 . . . . 5.17(17) ?
C11 O2 C15 C16 . . . . -8.46(19) ?
C11 O2 C15 C20 . . . . 172.12(11) ?
C19 C20 C15 O2 . . . . -179.22(11) ?
C21 C20 C15 O2 . . . . -0.27(17) ?
C19 C20 C15 C16 . . . . 1.32(19) ?
C21 C20 C15 C16 . . . . -179.72(13) ?
C10 C11 C12 C13 . . . . -0.2(2) ?
O2 C11 C12 C13 . . . . -177.18(11) ?
C9 O1 C8 C7 . . . . 53.72(17) ?
C9 O1 C8 C3 . . . . -129.48(12) ?
C4 C3 C8 O1 . . . . -179.70(10) ?
C2 C3 C8 O1 . . . . 0.21(16) ?
C4 C3 C8 C7 . . . . -2.83(18) ?
C2 C3 C8 C7 . . . . 177.08(12) ?
O2 C15 C16 C17 . . . . -179.83(13) ?
C20 C15 C16 C17 . . . . -0.4(2) ?
C3 C4 C5 C6 . . . . -0.51(19) ?
C1 C4 C5 C6 . . . . 176.87(12) ?
C15 C20 C19 C18 . . . . -1.39(19) ?
C21 C20 C19 C18 . . . . 179.66(13) ?
C15 C20 C19 C22 . . . . 176.97(12) ?
C21 C20 C19 C22 . . . . -1.98(18) ?
C11 C12 C13 C14 . . . . -0.1(2) ?
C9 C14 C13 C12 . . . . 0.3(2) ?
C4 C5 C6 C7 . . . . -1.1(2) ?
C20 C19 C18 C17 . . . . 0.6(2) ?
C22 C19 C18 C17 . . . . -177.77(14) ?
C15 C16 C17 C18 . . . . -0.4(2) ?
C19 C18 C17 C16 . . . . 0.4(2) ?
O1 C8 C7 C6 . . . . 177.91(12) ?
C3 C8 C7 C6 . . . . 1.2(2) ?
C5 C6 C7 C8 . . . . 0.8(2) ?

loop_
_cod_related_entry_id
_cod_related_entry_database
_cod_related_entry_code
1 ChemSpider 549063
